data_7246389
loop_
_publ_author_name
'Yu, Xiaotan'
'Gu, Xiaoxia'
'Zhao, Yunpeng'
'Wang, Fengqing'
'Sun, Weiguang'
'Qi, Changxing'
'Gu, Lianghu'
'Zhang, Yonghui'

_publ_section_title
;
 Collective synthesis of aspulvinone and its analogues by vinylogous aldol
 condensation of substituted tetronic acids with aldehydes.
;
_journal_issue 7
_journal_name_full 'RSC advances'
_journal_page_first 4859
_journal_page_last 4864
_journal_paper_doi 10.1039/d2ra08133d
_journal_volume 13
_journal_year 2023
_chemical_formula_sum 'C28 H32 O7'
_chemical_formula_weight 480.53
_space_group_crystal_system triclinic
_space_group_IT_number 2
_space_group_name_Hall '-P 1'
_space_group_name_H-M_alt 'P -1'
_atom_sites_solution_hydrogens geom
_audit_creation_method SHELXL-2014/7
_audit_update_record
;
2022-07-02 deposited with the CCDC.	2023-01-30 downloaded from the CCDC.
;
_cell_angle_alpha 105.807(2)
_cell_angle_beta 99.945(2)
_cell_angle_gamma 92.702(2)
_cell_formula_units_Z 2
_cell_length_a 8.3502(2)
_cell_length_b 11.2071(2)
_cell_length_c 13.7253(3)
_cell_measurement_reflns_used 16823
_cell_measurement_temperature 293(2)
_cell_measurement_theta_max 73.371
_cell_measurement_theta_min 3.416
_cell_volume 1211.27(5)
_computing_structure_refinement 'SHELXL-2014/7 (Sheldrick, 2014)'
_diffrn_ambient_temperature 293(2)
_diffrn_measured_fraction_theta_full 0.995
_diffrn_measured_fraction_theta_max 0.973
_diffrn_measurement_device_type CCD
_diffrn_radiation_type CuK\a
_diffrn_radiation_wavelength 1.54178
_diffrn_reflns_av_R_equivalents 0.0273
_diffrn_reflns_av_unetI/netI 0.0173
_diffrn_reflns_Laue_measured_fraction_full 0.995
_diffrn_reflns_Laue_measured_fraction_max 0.973
_diffrn_reflns_limit_h_max 10
_diffrn_reflns_limit_h_min -10
_diffrn_reflns_limit_k_max 13
_diffrn_reflns_limit_k_min -13
_diffrn_reflns_limit_l_max 17
_diffrn_reflns_limit_l_min -17
_diffrn_reflns_number 25818
_diffrn_reflns_point_group_measured_fraction_full 0.995
_diffrn_reflns_point_group_measured_fraction_max 0.973
_diffrn_reflns_theta_full 67.679
_diffrn_reflns_theta_max 73.897
_diffrn_reflns_theta_min 3.411
_exptl_absorpt_coefficient_mu 0.770
_exptl_absorpt_correction_type multi-scan
_exptl_absorpt_process_details sadabs
_exptl_crystal_colour yellow
_exptl_crystal_density_diffrn 1.318
_exptl_crystal_description block
_exptl_crystal_F_000 512
_exptl_crystal_size_max 0.400
_exptl_crystal_size_mid 0.200
_exptl_crystal_size_min 0.050
_exptl_transmission_factor_max 0.864
_exptl_transmission_factor_min 0.864
_refine_diff_density_max 0.275
_refine_diff_density_min -0.238
_refine_diff_density_rms 0.051
_refine_ls_extinction_method none
_refine_ls_goodness_of_fit_ref 1.051
_refine_ls_hydrogen_treatment constr
_refine_ls_matrix_type full
_refine_ls_number_parameters 351
_refine_ls_number_reflns 4775
_refine_ls_number_restraints 108
_refine_ls_restrained_S_all 1.113
_refine_ls_R_factor_all 0.0419
_refine_ls_R_factor_gt 0.0398
_refine_ls_shift/su_max 0.001
_refine_ls_shift/su_mean 0.000
_refine_ls_structure_factor_coef Fsqd
_refine_ls_weighting_details 'w=1/[\s^2^(Fo^2^)+(0.0600P)^2^+0.4379P] where P=(Fo^2^+2Fc^2^)/3'
_refine_ls_weighting_scheme calc
_refine_ls_wR_factor_gt 0.1084
_refine_ls_wR_factor_ref 0.1104
_reflns_Friedel_coverage 0.000
_reflns_number_gt 4485
_reflns_number_total 4775
_reflns_threshold_expression 'I > 2\s(I)'
_cod_data_source_file d2ra08133d2.cif
_cod_data_source_block 1_a
_cod_database_code 7246389
_shelx_shelxl_version_number 2014/7
_shelx_space_group_comment
;
The symmetry employed for this shelxl refinement is uniquely defined
by the following loop, which should always be used as a source of
symmetry information in preference to the above space-group names.
They are only intended as comments.
;
_shelx_estimated_absorpt_t_min 0.748
_shelx_estimated_absorpt_t_max 0.962

loop_
_space_group_symop_operation_xyz
'x, y, z'
'-x, -y, -z'

loop_
_atom_site_label
_atom_site_type_symbol
_atom_site_fract_x
_atom_site_fract_y
_atom_site_fract_z
_atom_site_U_iso_or_equiv
_atom_site_adp_type
_atom_site_occupancy
_atom_site_site_symmetry_order
_atom_site_calc_flag
_atom_site_refinement_flags_posn
_atom_site_refinement_flags_adp
_atom_site_refinement_flags_occupancy
_atom_site_disorder_assembly
_atom_site_disorder_group
C1A C 0.9035(3) 0.1484(2) 0.03843(19) 0.0345(6) Uani 0.609(3) 1 d D U P A 1
H1A1 H 0.9667 0.1164 -0.0134 0.052 Uiso 0.609(3) 1 calc R U P A 1
H1A2 H 0.7931 0.1103 0.0150 0.052 Uiso 0.609(3) 1 calc R U P A 1
H1A3 H 0.9500 0.1300 0.1011 0.052 Uiso 0.609(3) 1 calc R U P A 1
C2A C 0.8114(4) 0.3300(3) -0.0240(2) 0.0331(7) Uani 0.609(3) 1 d D U P A 1
H2A1 H 0.8136 0.4189 -0.0091 0.050 Uiso 0.609(3) 1 calc R U P A 1
H2A2 H 0.7006 0.2942 -0.0355 0.050 Uiso 0.609(3) 1 calc R U P A 1
H2A3 H 0.8563 0.2975 -0.0847 0.050 Uiso 0.609(3) 1 calc R U P A 1
C4A C 0.9948(3) 0.36297(19) 0.14943(16) 0.0268(5) Uani 0.609(3) 1 d D U P A 1
H4A H 1.0384 0.3163 0.1924 0.032 Uiso 0.609(3) 1 calc R U P A 1
C4B C 0.9377(4) 0.4416(3) 0.1057(2) 0.0257(8) Uani 0.391(3) 1 d D U P A 2
H4B H 0.8811 0.4896 0.0684 0.031 Uiso 0.391(3) 1 calc R U P A 2
C2B C 0.9686(5) 0.2164(3) 0.0932(4) 0.0438(11) Uani 0.391(3) 1 d D U P A 2
H2B1 H 1.0450 0.2540 0.1564 0.066 Uiso 0.391(3) 1 calc R U P A 2
H2B2 H 1.0248 0.1677 0.0431 0.066 Uiso 0.391(3) 1 calc R U P A 2
H2B3 H 0.8853 0.1636 0.1057 0.066 Uiso 0.391(3) 1 calc R U P A 2
C1B C 0.7716(7) 0.2801(6) -0.0427(4) 0.0525(16) Uani 0.391(3) 1 d D U P A 2
H1B1 H 0.8231 0.2564 -0.1016 0.079 Uiso 0.391(3) 1 calc R U P A 2
H1B2 H 0.7231 0.3563 -0.0412 0.079 Uiso 0.391(3) 1 calc R U P A 2
H1B3 H 0.6885 0.2156 -0.0471 0.079 Uiso 0.391(3) 1 calc R U P A 2
C3 C 0.90467(18) 0.29968(17) 0.05995(11) 0.0428(4) Uani 1 1 d D U . . .
C5 C 1.0352(2) 0.50116(14) 0.19015(13) 0.0449(4) Uani 1 1 d D U . . .
H5A H 0.9871 0.5388 0.1376 0.054 Uiso 0.609(3) 1 calc R U P A 1
H5B H 1.1528 0.5192 0.2015 0.054 Uiso 0.609(3) 1 calc R U P A 1
H5C H 1.0983 0.5659 0.1743 0.054 Uiso 0.391(3) 1 calc R U P A 2
H5D H 1.1114 0.4434 0.2063 0.054 Uiso 0.391(3) 1 calc R U P A 2
C6 C 0.97851(16) 0.56280(12) 0.28934(10) 0.0264(3) Uani 1 1 d . . . . .
C7 C 1.01645(14) 0.69101(11) 0.33637(9) 0.0221(2) Uani 1 1 d . . . . .
C8 C 0.96447(14) 0.74677(11) 0.42686(9) 0.0223(2) Uani 1 1 d . . . . .
H8 H 0.9897 0.8320 0.4577 0.027 Uiso 1 1 calc R U . . .
C9 C 0.87521(15) 0.67714(11) 0.47220(9) 0.0223(3) Uani 1 1 d . . . . .
C10 C 0.83626(14) 0.54807(11) 0.42962(9) 0.0206(2) Uani 1 1 d . . . . .
C11 C 0.88999(16) 0.49613(11) 0.33697(10) 0.0255(3) Uani 1 1 d . . . . .
H11 H 0.8643 0.4111 0.3055 0.031 Uiso 1 1 calc R U . . .
C12 C 0.71791(14) 0.33275(11) 0.43380(9) 0.0214(2) Uani 1 1 d . . . . .
C13 C 0.74729(14) 0.46809(11) 0.47665(9) 0.0205(2) Uani 1 1 d . . . . .
C14 C 0.67851(15) 0.49260(11) 0.56295(10) 0.0228(2) Uani 1 1 d . . . . .
C15 C 0.60827(14) 0.37877(11) 0.57501(9) 0.0220(2) Uani 1 1 d . . . . .
C16 C 0.53170(15) 0.36700(11) 0.65050(9) 0.0232(3) Uani 1 1 d . . . . .
H16 H 0.5270 0.4417 0.6998 0.028 Uiso 1 1 calc R U . . .
C17 C 0.45472(14) 0.25854(11) 0.66913(9) 0.0219(2) Uani 1 1 d . . . . .
C18 C 0.43754(15) 0.13741(11) 0.60192(10) 0.0236(3) Uani 1 1 d . . . . .
H18 H 0.4818 0.1219 0.5425 0.028 Uiso 1 1 calc R U . . .
C19 C 0.35463(15) 0.04078(11) 0.62392(10) 0.0245(3) Uani 1 1 d . . . . .
H19 H 0.3426 -0.0393 0.5789 0.029 Uiso 1 1 calc R U . . .
C20 C 0.28945(14) 0.06316(11) 0.71316(9) 0.0219(2) Uani 1 1 d . . . . .
C21 C 0.30397(14) 0.18246(11) 0.78200(9) 0.0218(3) Uani 1 1 d . . . . .
C22 C 0.38689(14) 0.27749(11) 0.75807(9) 0.0221(3) Uani 1 1 d . . . . .
H22 H 0.3981 0.3575 0.8031 0.027 Uiso 1 1 calc R U . . .
C23 C 0.22940(15) 0.20739(12) 0.87780(9) 0.0253(3) Uani 1 1 d . . . . .
H23A H 0.2243 0.2964 0.9042 0.030 Uiso 1 1 calc R U . . .
H23B H 0.1184 0.1675 0.8591 0.030 Uiso 1 1 calc R U . . .
C24 C 0.32288(16) 0.16120(12) 0.96185(10) 0.0272(3) Uani 1 1 d . . . . .
H24 H 0.3209 0.0752 0.9491 0.033 Uiso 1 1 calc R U . . .
C25 C 0.40810(16) 0.22991(14) 1.05243(10) 0.0314(3) Uani 1 1 d . . . . .
C26 C 0.4303(2) 0.36933(15) 1.08671(13) 0.0476(4) Uani 1 1 d . . . . .
H26A H 0.3952 0.4005 1.0287 0.071 Uiso 1 1 calc R U . . .
H26B H 0.5435 0.3972 1.1150 0.071 Uiso 1 1 calc R U . . .
H26C H 0.3663 0.3997 1.1384 0.071 Uiso 1 1 calc R U . . .
C27 C 0.4920(2) 0.17016(19) 1.13063(12) 0.0462(4) Uani 1 1 d . . . . .
H27A H 0.4674 0.0813 1.1052 0.069 Uiso 1 1 calc R U . . .
H27B H 0.4541 0.2003 1.1943 0.069 Uiso 1 1 calc R U . . .
H27C H 0.6080 0.1907 1.1423 0.069 Uiso 1 1 calc R U . . .
C28 C 0.77446(18) 0.97342(14) 0.73478(11) 0.0349(3) Uani 1 1 d . . . . .
H28A H 0.8107 0.9142 0.7707 0.052 Uiso 1 1 calc R U . . .
H28B H 0.6642 0.9475 0.6980 0.052 Uiso 1 1 calc R U . . .
H28C H 0.7788 1.0538 0.7836 0.052 Uiso 1 1 calc R U . . .
O1 O 1.10429(11) 0.75692(8) 0.29000(7) 0.0271(2) Uani 1 1 d . . . . .
H1O H 1.1145 0.8310 0.3221 0.032 Uiso 1 1 calc R U . . .
O2 O 0.82469(14) 0.73678(8) 0.56139(8) 0.0374(3) Uani 1 1 d . . . . .
H2O H 0.8503 0.8119 0.5756 0.045 Uiso 1 1 calc R U . . .
O3 O 0.66548(13) 0.59816(8) 0.63334(8) 0.0346(2) Uani 1 1 d . . . . .
H3O H 0.7142 0.6565 0.6217 0.041 Uiso 1 1 calc R U . . .
O4 O 0.75448(12) 0.26280(8) 0.35809(7) 0.0288(2) Uani 1 1 d . . . . .
O5 O 0.63352(10) 0.28154(7) 0.49339(6) 0.02172(19) Uani 1 1 d . . . . .
O6 O 0.20199(11) -0.03051(8) 0.73510(7) 0.0261(2) Uani 1 1 d . . . . .
H6O H 0.2182 -0.0983 0.6986 0.031 Uiso 1 1 calc R U . . .
O7 O 0.87911(11) 0.98059(8) 0.66289(7) 0.0275(2) Uani 1 1 d . . . . .
H7O H 0.9747 0.9828 0.6908 0.033 Uiso 1 1 calc R U . . .

loop_
_atom_site_aniso_label
_atom_site_aniso_U_11
_atom_site_aniso_U_22
_atom_site_aniso_U_33
_atom_site_aniso_U_23
_atom_site_aniso_U_13
_atom_site_aniso_U_12
C1A 0.0484(14) 0.0234(12) 0.0310(12) 0.0018(10) 0.0167(10) -0.0009(10)
C2A 0.0391(18) 0.0318(16) 0.0289(15) 0.0056(13) 0.0130(12) 0.0037(13)
C4A 0.0341(11) 0.0218(10) 0.0271(10) 0.0062(8) 0.0134(8) 0.0057(8)
C4B 0.0311(16) 0.0250(15) 0.0234(15) 0.0056(12) 0.0124(12) 0.0065(12)
C2B 0.050(2) 0.0183(19) 0.074(3) 0.016(2) 0.034(2) 0.0114(17)
C1B 0.043(3) 0.063(4) 0.036(3) -0.014(3) 0.015(2) -0.007(3)
C3 0.0332(7) 0.0596(10) 0.0291(7) -0.0031(7) 0.0179(6) -0.0095(7)
C5 0.0706(11) 0.0235(7) 0.0436(9) 0.0000(6) 0.0363(8) -0.0016(7)
C6 0.0328(7) 0.0212(6) 0.0261(6) 0.0043(5) 0.0111(5) 0.0054(5)
C7 0.0217(6) 0.0213(6) 0.0247(6) 0.0085(5) 0.0047(4) 0.0042(4)
C8 0.0254(6) 0.0158(5) 0.0241(6) 0.0036(4) 0.0039(5) 0.0014(4)
C9 0.0255(6) 0.0189(6) 0.0207(6) 0.0023(4) 0.0051(5) 0.0030(5)
C10 0.0206(5) 0.0183(6) 0.0222(6) 0.0046(4) 0.0036(4) 0.0029(4)
C11 0.0317(6) 0.0168(6) 0.0273(6) 0.0028(5) 0.0089(5) 0.0036(5)
C12 0.0229(6) 0.0185(6) 0.0220(6) 0.0045(4) 0.0039(4) 0.0021(4)
C13 0.0205(5) 0.0161(5) 0.0230(6) 0.0031(4) 0.0032(4) 0.0020(4)
C14 0.0246(6) 0.0161(5) 0.0258(6) 0.0017(5) 0.0063(5) 0.0018(4)
C15 0.0230(6) 0.0165(5) 0.0242(6) 0.0018(4) 0.0051(5) 0.0032(4)
C16 0.0253(6) 0.0169(5) 0.0251(6) 0.0014(5) 0.0055(5) 0.0024(4)
C17 0.0200(5) 0.0198(6) 0.0250(6) 0.0050(5) 0.0043(4) 0.0033(4)
C18 0.0255(6) 0.0197(6) 0.0266(6) 0.0042(5) 0.0110(5) 0.0037(5)
C19 0.0278(6) 0.0174(6) 0.0271(6) 0.0014(5) 0.0096(5) 0.0040(5)
C20 0.0219(6) 0.0182(6) 0.0264(6) 0.0061(5) 0.0069(5) 0.0031(4)
C21 0.0221(6) 0.0206(6) 0.0223(6) 0.0045(5) 0.0052(4) 0.0057(4)
C22 0.0241(6) 0.0172(5) 0.0225(6) 0.0015(4) 0.0037(4) 0.0041(4)
C23 0.0303(6) 0.0214(6) 0.0243(6) 0.0032(5) 0.0101(5) 0.0052(5)
C24 0.0338(7) 0.0230(6) 0.0262(6) 0.0057(5) 0.0118(5) 0.0040(5)
C25 0.0288(6) 0.0388(7) 0.0260(6) 0.0036(5) 0.0124(5) 0.0047(6)
C26 0.0429(8) 0.0402(9) 0.0433(9) -0.0140(7) 0.0074(7) 0.0011(7)
C27 0.0405(8) 0.0723(12) 0.0285(7) 0.0161(7) 0.0099(6) 0.0090(8)
C28 0.0380(7) 0.0332(7) 0.0358(7) 0.0083(6) 0.0160(6) 0.0034(6)
O1 0.0343(5) 0.0200(4) 0.0300(5) 0.0077(4) 0.0134(4) 0.0031(4)
O2 0.0617(7) 0.0157(4) 0.0345(5) -0.0029(4) 0.0277(5) -0.0058(4)
O3 0.0515(6) 0.0159(4) 0.0368(5) -0.0013(4) 0.0255(5) -0.0024(4)
O4 0.0429(5) 0.0166(4) 0.0266(5) 0.0015(3) 0.0135(4) 0.0022(4)
O5 0.0254(4) 0.0154(4) 0.0236(4) 0.0024(3) 0.0077(3) 0.0019(3)
O6 0.0331(5) 0.0163(4) 0.0303(5) 0.0037(3) 0.0150(4) 0.0025(3)
O7 0.0291(5) 0.0230(4) 0.0290(5) 0.0032(4) 0.0097(4) -0.0003(4)

loop_
_atom_type_symbol
_atom_type_description
_atom_type_scat_dispersion_real
_atom_type_scat_dispersion_imag
_atom_type_scat_source
C C 0.0181 0.0091 'International Tables Vol C Tables 4.2.6.8 and 6.1.1.4'
H H 0.0000 0.0000 'International Tables Vol C Tables 4.2.6.8 and 6.1.1.4'
O O 0.0492 0.0322 'International Tables Vol C Tables 4.2.6.8 and 6.1.1.4'

loop_
_geom_angle_atom_site_label_1
_geom_angle_atom_site_label_2
_geom_angle_atom_site_label_3
_geom_angle
_geom_angle_site_symmetry_1
_geom_angle_site_symmetry_3
_geom_angle_publ_flag
C3 C1A H1A1 109.5 . . ?
C3 C1A H1A2 109.5 . . ?
H1A1 C1A H1A2 109.5 . . ?
C3 C1A H1A3 109.5 . . ?
H1A1 C1A H1A3 109.5 . . ?
H1A2 C1A H1A3 109.5 . . ?
C3 C2A H2A1 109.5 . . ?
C3 C2A H2A2 109.5 . . ?
H2A1 C2A H2A2 109.5 . . ?
C3 C2A H2A3 109.5 . . ?
H2A1 C2A H2A3 109.5 . . ?
H2A2 C2A H2A3 109.5 . . ?
C3 C4A C5 127.61(19) . . ?
C3 C4A H4A 116.2 . . ?
C5 C4A H4A 116.2 . . ?
C5 C4B C3 126.9(2) . . ?
C5 C4B H4B 116.5 . . ?
C3 C4B H4B 116.5 . . ?
C3 C2B H2B1 109.5 . . ?
C3 C2B H2B2 109.5 . . ?
H2B1 C2B H2B2 109.5 . . ?
C3 C2B H2B3 109.5 . . ?
H2B1 C2B H2B3 109.5 . . ?
H2B2 C2B H2B3 109.5 . . ?
C3 C1B H1B1 109.5 . . ?
C3 C1B H1B2 109.5 . . ?
H1B1 C1B H1B2 109.5 . . ?
C3 C1B H1B3 109.5 . . ?
H1B1 C1B H1B3 109.5 . . ?
H1B2 C1B H1B3 109.5 . . ?
C4A C3 C2A 135.6(2) . . ?
C2B C3 C4B 128.6(3) . . ?
C2B C3 C1B 126.7(3) . . ?
C4B C3 C1B 104.7(3) . . ?
C4A C3 C1A 113.12(17) . . ?
C2A C3 C1A 111.27(18) . . ?
C4B C5 C6 123.64(19) . . ?
C4A C5 C6 115.64(13) . . ?
C4A C5 H5A 108.4 . . ?
C6 C5 H5A 108.4 . . ?
C4A C5 H5B 108.4 . . ?
C6 C5 H5B 108.4 . . ?
H5A C5 H5B 107.4 . . ?
C4B C5 H5C 106.4 . . ?
C6 C5 H5C 106.4 . . ?
C4B C5 H5D 106.4 . . ?
C6 C5 H5D 106.4 . . ?
H5C C5 H5D 106.5 . . ?
C11 C6 C7 117.76(11) . . ?
C11 C6 C5 122.06(12) . . ?
C7 C6 C5 120.18(12) . . ?
O1 C7 C8 122.10(11) . . ?
O1 C7 C6 117.96(11) . . ?
C8 C7 C6 119.94(11) . . ?
C7 C8 C9 120.74(11) . . ?
C7 C8 H8 119.6 . . ?
C9 C8 H8 119.6 . . ?
O2 C9 C8 118.66(11) . . ?
O2 C9 C10 119.52(11) . . ?
C8 C9 C10 121.82(11) . . ?
C9 C10 C11 115.24(11) . . ?
C9 C10 C13 124.28(11) . . ?
C11 C10 C13 120.48(11) . . ?
C6 C11 C10 124.48(11) . . ?
C6 C11 H11 117.8 . . ?
C10 C11 H11 117.8 . . ?
O4 C12 O5 118.06(10) . . ?
O4 C12 C13 131.23(11) . . ?
O5 C12 C13 110.71(10) . . ?
C14 C13 C12 104.00(10) . . ?
C14 C13 C10 133.12(11) . . ?
C12 C13 C10 122.87(11) . . ?
O3 C14 C13 132.35(12) . . ?
O3 C14 C15 117.18(11) . . ?
C13 C14 C15 110.47(10) . . ?
C16 C15 O5 125.43(11) . . ?
C16 C15 C14 127.00(11) . . ?
O5 C15 C14 107.58(10) . . ?
C15 C16 C17 131.58(11) . . ?
C15 C16 H16 114.2 . . ?
C17 C16 H16 114.2 . . ?
C22 C17 C18 118.00(11) . . ?
C22 C17 C16 117.56(11) . . ?
C18 C17 C16 124.38(11) . . ?
C19 C18 C17 120.11(11) . . ?
C19 C18 H18 119.9 . . ?
C17 C18 H18 119.9 . . ?
C18 C19 C20 120.22(11) . . ?
C18 C19 H19 119.9 . . ?
C20 C19 H19 119.9 . . ?
O6 C20 C19 121.32(10) . . ?
O6 C20 C21 117.25(10) . . ?
C19 C20 C21 121.38(11) . . ?
C22 C21 C20 117.27(11) . . ?
C22 C21 C23 121.36(11) . . ?
C20 C21 C23 121.36(11) . . ?
C21 C22 C17 123.02(11) . . ?
C21 C22 H22 118.5 . . ?
C17 C22 H22 118.5 . . ?
C24 C23 C21 113.42(10) . . ?
C24 C23 H23A 108.9 . . ?
C21 C23 H23A 108.9 . . ?
C24 C23 H23B 108.9 . . ?
C21 C23 H23B 108.9 . . ?
H23A C23 H23B 107.7 . . ?
C25 C24 C23 127.05(12) . . ?
C25 C24 H24 116.5 . . ?
C23 C24 H24 116.5 . . ?
C24 C25 C26 124.81(14) . . ?
C24 C25 C27 121.10(14) . . ?
C26 C25 C27 114.09(14) . . ?
C25 C26 H26A 109.5 . . ?
C25 C26 H26B 109.5 . . ?
H26A C26 H26B 109.5 . . ?
C25 C26 H26C 109.5 . . ?
H26A C26 H26C 109.5 . . ?
H26B C26 H26C 109.5 . . ?
C25 C27 H27A 109.5 . . ?
C25 C27 H27B 109.5 . . ?
H27A C27 H27B 109.5 . . ?
C25 C27 H27C 109.5 . . ?
H27A C27 H27C 109.5 . . ?
H27B C27 H27C 109.5 . . ?
O7 C28 H28A 109.5 . . ?
O7 C28 H28B 109.5 . . ?
H28A C28 H28B 109.5 . . ?
O7 C28 H28C 109.5 . . ?
H28A C28 H28C 109.5 . . ?
H28B C28 H28C 109.5 . . ?
C7 O1 H1O 109.5 . . ?
C9 O2 H2O 109.5 . . ?
C14 O3 H3O 109.5 . . ?
C12 O5 C15 107.24(9) . . ?
C20 O6 H6O 109.5 . . ?
C28 O7 H7O 109.5 . . ?

loop_
_geom_bond_atom_site_label_1
_geom_bond_atom_site_label_2
_geom_bond_distance
_geom_bond_site_symmetry_2
_geom_bond_publ_flag
C1A C3 1.639(3) . ?
C1A H1A1 0.9600 . ?
C1A H1A2 0.9600 . ?
C1A H1A3 0.9600 . ?
C2A C3 1.406(3) . ?
C2A H2A1 0.9600 . ?
C2A H2A2 0.9600 . ?
C2A H2A3 0.9600 . ?
C4A C3 1.317(3) . ?
C4A C5 1.496(2) . ?
C4A H4A 0.9300 . ?
C4B C5 1.286(4) . ?
C4B C3 1.534(3) . ?
C4B H4B 0.9300 . ?
C2B C3 1.249(4) . ?
C2B H2B1 0.9600 . ?
C2B H2B2 0.9600 . ?
C2B H2B3 0.9600 . ?
C1B C3 1.592(5) . ?
C1B H1B1 0.9600 . ?
C1B H1B2 0.9600 . ?
C1B H1B3 0.9600 . ?
C5 C6 1.5153(18) . ?
C5 H5A 0.9700 . ?
C5 H5B 0.9700 . ?
C5 H5C 0.9700 . ?
C5 H5D 0.9700 . ?
C6 C11 1.3831(18) . ?
C6 C7 1.4010(17) . ?
C7 O1 1.3619(15) . ?
C7 C8 1.3822(17) . ?
C8 C9 1.3862(17) . ?
C8 H8 0.9300 . ?
C9 O2 1.3721(14) . ?
C9 C10 1.4032(16) . ?
C10 C11 1.4055(17) . ?
C10 C13 1.4799(17) . ?
C11 H11 0.9300 . ?
C12 O4 1.2150(15) . ?
C12 O5 1.3826(15) . ?
C12 C13 1.4614(16) . ?
C13 C14 1.3714(17) . ?
C14 O3 1.3306(15) . ?
C14 C15 1.4412(17) . ?
C15 C16 1.3398(18) . ?
C15 O5 1.3875(14) . ?
C16 C17 1.4520(17) . ?
C16 H16 0.9300 . ?
C17 C22 1.4018(17) . ?
C17 C18 1.4029(16) . ?
C18 C19 1.3867(17) . ?
C18 H18 0.9300 . ?
C19 C20 1.3910(17) . ?
C19 H19 0.9300 . ?
C20 O6 1.3791(14) . ?
C20 C21 1.3971(16) . ?
C21 C22 1.3860(17) . ?
C21 C23 1.5146(16) . ?
C22 H22 0.9300 . ?
C23 C24 1.5035(18) . ?
C23 H23A 0.9700 . ?
C23 H23B 0.9700 . ?
C24 C25 1.3290(19) . ?
C24 H24 0.9300 . ?
C25 C26 1.496(2) . ?
C25 C27 1.506(2) . ?
C26 H26A 0.9600 . ?
C26 H26B 0.9600 . ?
C26 H26C 0.9600 . ?
C27 H27A 0.9600 . ?
C27 H27B 0.9600 . ?
C27 H27C 0.9600 . ?
C28 O7 1.4417(16) . ?
C28 H28A 0.9600 . ?
C28 H28B 0.9600 . ?
C28 H28C 0.9600 . ?
O1 H1O 0.8200 . ?
O2 H2O 0.8200 . ?
O3 H3O 0.8200 . ?
O6 H6O 0.8200 . ?
O7 H7O 0.8200 . ?

loop_
_geom_torsion_atom_site_label_1
_geom_torsion_atom_site_label_2
_geom_torsion_atom_site_label_3
_geom_torsion_atom_site_label_4
_geom_torsion
_geom_torsion_site_symmetry_1
_geom_torsion_site_symmetry_2
_geom_torsion_site_symmetry_3
_geom_torsion_site_symmetry_4
_geom_torsion_publ_flag
C5 C4A C3 C2A -3.7(4) . . . . ?
C5 C4A C3 C1A 174.27(18) . . . . ?
C5 C4B C3 C2B -2.6(5) . . . . ?
C5 C4B C3 C1B 178.7(3) . . . . ?
C3 C4B C5 C6 -103.3(3) . . . . ?
C3 C4A C5 C6 119.4(2) . . . . ?
C4B C5 C6 C11 59.3(3) . . . . ?
C4A C5 C6 C11 -2.2(2) . . . . ?
C4B C5 C6 C7 -121.3(2) . . . . ?
C4A C5 C6 C7 177.20(15) . . . . ?
C11 C6 C7 O1 179.68(11) . . . . ?
C5 C6 C7 O1 0.22(19) . . . . ?
C11 C6 C7 C8 -0.51(18) . . . . ?
C5 C6 C7 C8 -179.97(13) . . . . ?
O1 C7 C8 C9 180.00(10) . . . . ?
C6 C7 C8 C9 0.19(18) . . . . ?
C7 C8 C9 O2 -179.28(11) . . . . ?
C7 C8 C9 C10 1.01(18) . . . . ?
O2 C9 C10 C11 178.53(11) . . . . ?
C8 C9 C10 C11 -1.76(17) . . . . ?
O2 C9 C10 C13 -2.29(18) . . . . ?
C8 C9 C10 C13 177.42(11) . . . . ?
C7 C6 C11 C10 -0.4(2) . . . . ?
C5 C6 C11 C10 179.09(13) . . . . ?
C9 C10 C11 C6 1.46(19) . . . . ?
C13 C10 C11 C6 -177.75(11) . . . . ?
O4 C12 C13 C14 -179.49(13) . . . . ?
O5 C12 C13 C14 0.51(13) . . . . ?
O4 C12 C13 C10 -0.5(2) . . . . ?
O5 C12 C13 C10 179.49(10) . . . . ?
C9 C10 C13 C14 2.7(2) . . . . ?
C11 C10 C13 C14 -178.14(12) . . . . ?
C9 C10 C13 C12 -175.92(11) . . . . ?
C11 C10 C13 C12 3.22(17) . . . . ?
C12 C13 C14 O3 -179.59(13) . . . . ?
C10 C13 C14 O3 1.6(2) . . . . ?
C12 C13 C14 C15 -0.04(13) . . . . ?
C10 C13 C14 C15 -178.86(12) . . . . ?
O3 C14 C15 C16 -0.65(19) . . . . ?
C13 C14 C15 C16 179.73(12) . . . . ?
O3 C14 C15 O5 179.19(10) . . . . ?
C13 C14 C15 O5 -0.43(14) . . . . ?
O5 C15 C16 C17 -1.0(2) . . . . ?
C14 C15 C16 C17 178.81(12) . . . . ?
C15 C16 C17 C22 178.67(12) . . . . ?
C15 C16 C17 C18 -4.2(2) . . . . ?
C22 C17 C18 C19 0.39(18) . . . . ?
C16 C17 C18 C19 -176.68(11) . . . . ?
C17 C18 C19 C20 -0.61(19) . . . . ?
C18 C19 C20 O6 177.90(11) . . . . ?
C18 C19 C20 C21 0.62(19) . . . . ?
O6 C20 C21 C22 -177.78(10) . . . . ?
C19 C20 C21 C22 -0.40(17) . . . . ?
O6 C20 C21 C23 1.10(17) . . . . ?
C19 C20 C21 C23 178.48(11) . . . . ?
C20 C21 C22 C17 0.18(17) . . . . ?
C23 C21 C22 C17 -178.70(11) . . . . ?
C18 C17 C22 C21 -0.18(18) . . . . ?
C16 C17 C22 C21 177.10(11) . . . . ?
C22 C21 C23 C24 -106.20(13) . . . . ?
C20 C21 C23 C24 74.97(15) . . . . ?
C21 C23 C24 C25 111.48(15) . . . . ?
C23 C24 C25 C26 -1.7(2) . . . . ?
C23 C24 C25 C27 178.23(12) . . . . ?
O4 C12 O5 C15 179.22(10) . . . . ?
C13 C12 O5 C15 -0.79(12) . . . . ?
C16 C15 O5 C12 -179.42(12) . . . . ?
C14 C15 O5 C12 0.74(12) . . . . ?
